data_7064122
loop_
_publ_author_name
'Panda, Pradeepta'
'Shanmugapriya, V.'

_publ_section_title
;
 Single-step nitration of N,N&#x2032;-Bispyrrolylmethane: Polynitro
 Derivatives as Insensitive Energetic Materials
;
_journal_name_full 'New Journal of Chemistry'
_journal_paper_doi 10.1039/D5NJ03844H
_journal_year 2025
_chemical_formula_moiety 'C9 H5 N7 O10'
_chemical_formula_sum 'C9 H5 N7 O10'
_chemical_formula_weight 371.20
_space_group_crystal_system monoclinic
_space_group_IT_number 14
_space_group_name_Hall '-P 2ybc'
_space_group_name_H-M_alt 'P 1 21/c 1'
_atom_sites_solution_hydrogens geom
_audit_creation_date 2025-03-26
_audit_creation_method
;
Olex2 1.3-ac4
(compiled 2018.12.18 svn.r3554 for Rigaku Oxford Diffraction, GUI svn.r1)
;
_audit_update_record
;
2025-07-30 deposited with the CCDC.	2025-11-14 downloaded from the CCDC.
;
_cell_angle_alpha 90
_cell_angle_beta 108.9810(10)
_cell_angle_gamma 90
_cell_formula_units_Z 4
_cell_length_a 12.7945(4)
_cell_length_b 8.7209(3)
_cell_length_c 12.6951(3)
_cell_measurement_reflns_used 9984
_cell_measurement_temperature 295(2)
_cell_measurement_theta_max 27.28
_cell_measurement_theta_min 2.89
_cell_volume 1339.49(7)
_computing_cell_refinement 'SAINT V8.40B (?, 2016)'
_computing_data_reduction 'SAINT V8.40B (?, 2016)'
_computing_molecular_graphics 'Olex2 (Dolomanov et al., 2009)'
_computing_publication_material 'Olex2 (Dolomanov et al., 2009)'
_computing_structure_refinement 'ShelXL (Sheldrick, 2015)'
_computing_structure_solution 'SHELXT 2018/2 (Sheldrick, 2018)'
_diffrn_ambient_temperature 295.0
_diffrn_measured_fraction_theta_full 0.979
_diffrn_measured_fraction_theta_max 0.983
_diffrn_measurement_device_type 'Bruker APEX-II CCD'
_diffrn_measurement_method '\f and \w scans'
_diffrn_radiation_type MoK\a
_diffrn_radiation_wavelength 0.71073
_diffrn_reflns_av_R_equivalents 0.0349
_diffrn_reflns_av_unetI/netI 0.0170
_diffrn_reflns_Laue_measured_fraction_full 0.979
_diffrn_reflns_Laue_measured_fraction_max 0.983
_diffrn_reflns_limit_h_max 16
_diffrn_reflns_limit_h_min -16
_diffrn_reflns_limit_k_max 11
_diffrn_reflns_limit_k_min -11
_diffrn_reflns_limit_l_max 16
_diffrn_reflns_limit_l_min -16
_diffrn_reflns_number 29401
_diffrn_reflns_point_group_measured_fraction_full 0.979
_diffrn_reflns_point_group_measured_fraction_max 0.983
_diffrn_reflns_theta_full 25.242
_diffrn_reflns_theta_max 27.508
_diffrn_reflns_theta_min 2.887
_diffrn_standards_number 0
_exptl_absorpt_coefficient_mu 0.170
_exptl_absorpt_correction_T_max 0.7456
_exptl_absorpt_correction_T_min 0.6986
_exptl_absorpt_correction_type multi-scan
_exptl_absorpt_process_details
'SADABS-2016/2 (Bruker,2016/2) was used for absorption correction. wR2(int) was 0.1102 before and 0.0461 after correction. The Ratio of minimum to maximum transmission is 0.9370. The \l/2 correction factor is Not present.'
_exptl_crystal_colour colourless
_exptl_crystal_density_diffrn 1.841
_exptl_crystal_description plate
_exptl_crystal_F_000 752
_refine_diff_density_max 0.215
_refine_diff_density_min -0.225
_refine_diff_density_rms 0.034
_refine_ls_extinction_method none
_refine_ls_goodness_of_fit_ref 1.034
_refine_ls_hydrogen_treatment constr
_refine_ls_matrix_type full
_refine_ls_number_parameters 235
_refine_ls_number_reflns 3028
_refine_ls_number_restraints 0
_refine_ls_restrained_S_all 1.034
_refine_ls_R_factor_all 0.0457
_refine_ls_R_factor_gt 0.0384
_refine_ls_shift/su_max 0.000
_refine_ls_shift/su_mean 0.000
_refine_ls_structure_factor_coef Fsqd
_refine_ls_weighting_details 'w=1/[\s^2^(Fo^2^)+(0.0399P)^2^+0.5609P] where P=(Fo^2^+2Fc^2^)/3'
_refine_ls_weighting_scheme calc
_refine_ls_wR_factor_gt 0.0936
_refine_ls_wR_factor_ref 0.0997
_reflns_Friedel_coverage 0.000
_reflns_number_gt 2581
_reflns_number_total 3028
_reflns_threshold_expression 'I > 2\s(I)'
_cod_data_source_file d5nj03844h3.cif
_cod_data_source_block vsp-c1
_cod_database_code 7064122
_shelx_shelxl_version_number 2018/3
_shelx_space_group_comment
;
The symmetry employed for this shelxl refinement is uniquely defined
by the following loop, which should always be used as a source of
symmetry information in preference to the above space-group names.
They are only intended as comments.
;
_olex2_refinement_description
;
1. Others
 Fixed Uiso: H00K(0.045) H00L(0.044) H00P(0.048) H00A(0.046) H00B(0.046)
 Fixed X: H00K(0.121865) H00L(0.117737) H00P(0.362214) H00A(0.145083)
 H00B(0.157228)
 Fixed Y: H00K(0.561335) H00L(0.309887) H00P(0.672426) H00A(0.847517)
 H00B(0.821543)
 Fixed Z: H00K(0.317242) H00L(0.582619) H00P(0.426391) H00A(0.51537)
 H00B(0.3975)
;

loop_
_space_group_symop_operation_xyz
'x, y, z'
'-x, y+1/2, -z+1/2'
'-x, -y, -z'
'x, -y-1/2, z-1/2'

loop_
_atom_site_label
_atom_site_type_symbol
_atom_site_fract_x
_atom_site_fract_y
_atom_site_fract_z
_atom_site_U_iso_or_equiv
_atom_site_adp_type
_atom_site_occupancy
_atom_site_site_symmetry_order
_atom_site_calc_flag
_atom_site_refinement_flags_posn
_atom_site_refinement_flags_adp
_atom_site_refinement_flags_occupancy
_atom_site_disorder_assembly
_atom_site_disorder_group
O001 O 0.20348(10) 0.73475(13) 0.69699(9) 0.0491(3) Uani 1 1 d . . . . .
N002 N 0.30281(10) 0.81492(14) 0.52185(9) 0.0358(3) Uani 1 1 d . . . . .
N003 N 0.15800(9) 0.62600(13) 0.48028(9) 0.0341(3) Uani 1 1 d . . . . .
O004 O 0.17334(12) 0.51076(14) 0.75241(9) 0.0565(3) Uani 1 1 d . . . . .
O005 O 0.05009(11) 0.28557(16) 0.24999(10) 0.0615(4) Uani 1 1 d . . . . .
O006 O 0.35988(12) 1.01757(16) 0.77149(10) 0.0607(4) Uani 1 1 d . . . . .
O007 O 0.66152(11) 0.82822(18) 0.56794(12) 0.0655(4) Uani 1 1 d . . . . .
O008 O 0.21620(11) 1.05097(15) 0.62483(12) 0.0644(4) Uani 1 1 d . . . . .
N009 N 0.17952(10) 0.59820(14) 0.68004(9) 0.0365(3) Uani 1 1 d . . . . .
O00A O 0.58384(12) 0.62154(17) 0.48395(12) 0.0665(4) Uani 1 1 d . . . . .
N00B N 0.30702(12) 0.99836(14) 0.67300(11) 0.0436(3) Uani 1 1 d . . . . .
O00C O 0.04326(13) 0.14564(16) 0.38873(12) 0.0701(4) Uani 1 1 d . . . . .
O00D O 0.62500(12) 0.8819(2) 0.78031(11) 0.0767(5) Uani 1 1 d . . . . .
N00E N 0.06517(11) 0.26452(16) 0.34943(12) 0.0463(3) Uani 1 1 d . . . . .
C00F C 0.15604(11) 0.53805(16) 0.57072(11) 0.0331(3) Uani 1 1 d . . . . .
N00G N 0.58295(12) 0.74087(17) 0.53289(11) 0.0466(3) Uani 1 1 d . . . . .
C00H C 0.35920(12) 0.90549(16) 0.61075(11) 0.0360(3) Uani 1 1 d . . . . .
N00I N 0.55775(12) 0.96424(19) 0.71621(11) 0.0511(4) Uani 1 1 d . . . . .
O00J O 0.55795(14) 1.10403(18) 0.71675(14) 0.0803(5) Uani 1 1 d . . . . .
C00K C 0.12774(11) 0.53320(18) 0.38961(11) 0.0379(3) Uani 1 1 d . . . . .
H00K H 0.121865 0.561335 0.317242 0.045 Uiso 1 1 calc R . . . .
C00L C 0.12522(11) 0.39136(17) 0.53835(12) 0.0370(3) Uani 1 1 d . . . . .
H00L H 0.117737 0.309887 0.582619 0.044 Uiso 1 1 calc R . . . .
C00M C 0.10738(11) 0.39065(17) 0.42378(12) 0.0369(3) Uani 1 1 d . . . . .
C00N C 0.46956(12) 0.88967(17) 0.62948(11) 0.0375(3) Uani 1 1 d . . . . .
C00O C 0.48144(12) 0.78550(17) 0.55038(12) 0.0387(3) Uani 1 1 d . . . . .
C00P C 0.37821(13) 0.74127(18) 0.48547(12) 0.0403(3) Uani 1 1 d . . . . .
H00P H 0.362214 0.672426 0.426391 0.048 Uiso 1 1 calc R . . . .
C00Q C 0.18323(12) 0.78801(17) 0.47453(12) 0.0380(3) Uani 1 1 d . . . . .
H00A H 0.145083 0.847517 0.515370 0.046 Uiso 1 1 calc R . . . .
H00B H 0.157228 0.821543 0.397500 0.046 Uiso 1 1 calc R . . . .

loop_
_atom_site_aniso_label
_atom_site_aniso_U_11
_atom_site_aniso_U_22
_atom_site_aniso_U_33
_atom_site_aniso_U_23
_atom_site_aniso_U_13
_atom_site_aniso_U_12
O001 0.0664(7) 0.0418(6) 0.0407(6) -0.0051(5) 0.0195(5) -0.0054(5)
N002 0.0392(6) 0.0369(6) 0.0303(5) -0.0001(5) 0.0099(5) -0.0030(5)
N003 0.0330(6) 0.0377(6) 0.0287(5) 0.0018(5) 0.0061(4) -0.0002(5)
O004 0.0848(9) 0.0524(7) 0.0392(6) 0.0046(5) 0.0298(6) -0.0070(6)
O005 0.0686(8) 0.0654(8) 0.0432(6) -0.0161(6) 0.0084(6) 0.0030(6)
O006 0.0756(9) 0.0655(8) 0.0437(6) -0.0164(6) 0.0232(6) -0.0063(7)
O007 0.0461(7) 0.0800(10) 0.0748(9) -0.0077(7) 0.0258(6) -0.0134(7)
O008 0.0622(8) 0.0497(7) 0.0783(9) -0.0085(6) 0.0187(7) 0.0164(6)
N009 0.0359(6) 0.0413(7) 0.0330(6) 0.0008(5) 0.0123(5) 0.0019(5)
O00A 0.0696(9) 0.0665(9) 0.0742(9) -0.0156(7) 0.0380(7) 0.0032(7)
N00B 0.0526(8) 0.0346(6) 0.0470(7) -0.0042(5) 0.0209(6) -0.0022(6)
O00C 0.0830(10) 0.0524(8) 0.0727(9) -0.0125(7) 0.0221(7) -0.0212(7)
O00D 0.0543(8) 0.1144(13) 0.0476(7) 0.0041(8) -0.0026(6) -0.0121(8)
N00E 0.0382(7) 0.0470(7) 0.0490(8) -0.0119(6) 0.0078(6) 0.0012(6)
C00F 0.0296(6) 0.0386(7) 0.0300(6) 0.0023(5) 0.0080(5) 0.0021(5)
N00G 0.0469(7) 0.0542(8) 0.0423(7) 0.0034(6) 0.0196(6) -0.0003(6)
C00H 0.0434(7) 0.0324(7) 0.0319(7) -0.0003(5) 0.0120(6) -0.0023(6)
N00I 0.0467(7) 0.0669(10) 0.0418(7) -0.0128(7) 0.0173(6) -0.0195(7)
O00J 0.0850(11) 0.0648(9) 0.0946(11) -0.0336(8) 0.0340(9) -0.0342(8)
C00K 0.0333(7) 0.0475(8) 0.0296(6) -0.0022(6) 0.0057(5) 0.0011(6)
C00L 0.0327(7) 0.0386(7) 0.0388(7) 0.0015(6) 0.0104(5) 0.0021(5)
C00M 0.0279(6) 0.0411(7) 0.0384(7) -0.0050(6) 0.0063(5) 0.0021(5)
C00N 0.0421(7) 0.0378(7) 0.0316(7) 0.0002(5) 0.0108(6) -0.0066(6)
C00O 0.0421(8) 0.0408(8) 0.0354(7) 0.0010(6) 0.0156(6) -0.0026(6)
C00P 0.0471(8) 0.0418(8) 0.0340(7) -0.0043(6) 0.0159(6) -0.0044(6)
C00Q 0.0385(7) 0.0387(7) 0.0323(7) 0.0053(6) 0.0052(5) 0.0008(6)

loop_
_atom_type_symbol
_atom_type_description
_atom_type_scat_dispersion_real
_atom_type_scat_dispersion_imag
_atom_type_scat_source
C C 0.0033 0.0016 'International Tables Vol C Tables 4.2.6.8 and 6.1.1.4'
H H 0.0000 0.0000 'International Tables Vol C Tables 4.2.6.8 and 6.1.1.4'
N N 0.0061 0.0033 'International Tables Vol C Tables 4.2.6.8 and 6.1.1.4'
O O 0.0106 0.0060 'International Tables Vol C Tables 4.2.6.8 and 6.1.1.4'

loop_
_geom_angle_atom_site_label_1
_geom_angle_atom_site_label_2
_geom_angle_atom_site_label_3
_geom_angle
_geom_angle_site_symmetry_1
_geom_angle_site_symmetry_3
_geom_angle_publ_flag
C00H N002 C00Q 128.78(12) . . ?
C00P N002 C00H 108.05(12) . . ?
C00P N002 C00Q 123.06(12) . . ?
C00F N003 C00Q 129.91(11) . . ?
C00K N003 C00F 107.18(12) . . ?
C00K N003 C00Q 122.89(12) . . ?
O001 N009 C00F 119.29(12) . . ?
O004 N009 O001 123.24(12) . . ?
O004 N009 C00F 117.46(12) . . ?
O006 N00B C00H 115.92(13) . . ?
O008 N00B O006 125.69(14) . . ?
O008 N00B C00H 118.39(13) . . ?
O005 N00E C00M 117.48(14) . . ?
O00C N00E O005 124.51(14) . . ?
O00C N00E C00M 117.96(14) . . ?
N003 C00F N009 123.29(12) . . ?
C00L C00F N003 110.53(12) . . ?
C00L C00F N009 126.14(13) . . ?
O007 N00G C00O 116.80(14) . . ?
O00A N00G O007 125.19(15) . . ?
O00A N00G C00O 118.00(14) . . ?
N002 C00H N00B 124.14(13) . . ?
C00N C00H N002 108.85(12) . . ?
C00N C00H N00B 127.00(13) . . ?
O00D N00I O00J 126.18(16) . . ?
O00D N00I C00N 116.89(15) . . ?
O00J N00I C00N 116.91(16) . . ?
N003 C00K C00M 107.70(12) . . ?
C00F C00L C00M 104.57(13) . . ?
C00K C00M N00E 123.84(13) . . ?
C00K C00M C00L 110.02(13) . . ?
C00L C00M N00E 125.95(14) . . ?
C00H C00N N00I 126.49(14) . . ?
C00H C00N C00O 106.82(12) . . ?
C00O C00N N00I 126.68(14) . . ?
C00N C00O N00G 126.88(14) . . ?
C00P C00O N00G 125.05(14) . . ?
C00P C00O C00N 107.89(13) . . ?
N002 C00P C00O 108.40(13) . . ?
N003 C00Q N002 110.65(11) . . ?

loop_
_geom_bond_atom_site_label_1
_geom_bond_atom_site_label_2
_geom_bond_distance
_geom_bond_site_symmetry_2
_geom_bond_publ_flag
O001 N009 1.2311(16) . ?
N002 C00H 1.3742(18) . ?
N002 C00P 1.3588(19) . ?
N002 C00Q 1.4694(18) . ?
N003 C00F 1.3878(17) . ?
N003 C00K 1.3564(18) . ?
N003 C00Q 1.4564(18) . ?
O004 N009 1.2162(16) . ?
O005 N00E 1.2273(19) . ?
O006 N00B 1.2242(17) . ?
O007 N00G 1.2239(19) . ?
O008 N00B 1.2135(19) . ?
N009 C00F 1.4214(17) . ?
O00A N00G 1.2140(19) . ?
N00B C00H 1.4386(19) . ?
O00C N00E 1.2220(19) . ?
O00D N00I 1.210(2) . ?
N00E C00M 1.4356(19) . ?
C00F C00L 1.362(2) . ?
N00G C00O 1.441(2) . ?
C00H C00N 1.360(2) . ?
N00I O00J 1.219(2) . ?
N00I C00N 1.4492(19) . ?
C00K C00M 1.369(2) . ?
C00L C00M 1.397(2) . ?
C00N C00O 1.399(2) . ?
C00O C00P 1.365(2) . ?
